data_7015164
loop_
_publ_author_name
'Li, Lidong'
'Gomes, Clara S. B.'
'Gomes, Pedro T.'
'Duarte, M. Teresa'
'Fan, Zhiqiang'

_publ_section_title
;
 New tetradentate N,N,N,N-chelating \a-diimine ligands and their
 corresponding zinc and nickel complexes: synthesis, characterisation
 and testing as olefin polymerisation catalysts.
;
_journal_issue 13
_journal_name_full 'Dalton transactions (Cambridge, England : 2003)'
_journal_page_first 3365
_journal_page_last 3380
_journal_paper_doi 10.1039/c0dt01308k
_journal_volume 40
_journal_year 2011
_chemical_formula_moiety 'C15 H14 N4'
_chemical_formula_sum 'C15 H14 N4'
_chemical_formula_weight 250.30
_space_group_IT_number 14
_symmetry_cell_setting monoclinic
_symmetry_Int_Tables_number 14
_symmetry_space_group_name_Hall '-P 2yn'
_symmetry_space_group_name_H-M 'P 1 21/n 1'
_atom_sites_solution_hydrogens geom
_atom_sites_solution_primary direct
_atom_sites_solution_secondary difmap
_audit_creation_method SHELXL-97
_cell_angle_alpha 90.00
_cell_angle_beta 99.47(3)
_cell_angle_gamma 90.00
_cell_formula_units_Z 4
_cell_length_a 14.720(3)
_cell_length_b 6.1010(10)
_cell_length_c 15.250(3)
_cell_measurement_reflns_used 2543
_cell_measurement_temperature 150(2)
_cell_measurement_theta_max 25.81
_cell_measurement_theta_min 2.71
_cell_volume 1350.9(5)
_computing_cell_refinement 'Bruker SAINT'
_computing_data_collection 'Bruker SMART'
_computing_data_reduction 'Bruker SAINT'
_computing_molecular_graphics ORTEP
_computing_publication_material enCIFer
_computing_structure_refinement 'SHELXL-97 (Sheldrick, 2008)'
_computing_structure_solution SIR2004
_diffrn_ambient_temperature 150(2)
_diffrn_measured_fraction_theta_full 0.991
_diffrn_measured_fraction_theta_max 0.991
_diffrn_measurement_device_type 'CCD area detector'
_diffrn_measurement_method 'phi and omega scans'
_diffrn_radiation_monochromator graphite
_diffrn_radiation_probe x-ray
_diffrn_radiation_type MoK\a
_diffrn_radiation_wavelength 0.71073
_diffrn_reflns_av_R_equivalents 0.0413
_diffrn_reflns_av_sigmaI/netI 0.0408
_diffrn_reflns_limit_h_max 17
_diffrn_reflns_limit_h_min -17
_diffrn_reflns_limit_k_max 7
_diffrn_reflns_limit_k_min -7
_diffrn_reflns_limit_l_max 18
_diffrn_reflns_limit_l_min -18
_diffrn_reflns_number 11481
_diffrn_reflns_theta_full 25.67
_diffrn_reflns_theta_max 25.67
_diffrn_reflns_theta_min 2.71
_diffrn_source 'fine-focus sealed tube'
_exptl_absorpt_coefficient_mu 0.077
_exptl_absorpt_correction_T_max 0.9969
_exptl_absorpt_correction_T_min 0.9901
_exptl_absorpt_correction_type multi-scan
_exptl_absorpt_process_details 'SADABS (Sheldrick, 1996)'
_exptl_crystal_colour colourless
_exptl_crystal_density_diffrn 1.231
_exptl_crystal_density_method 'not measured'
_exptl_crystal_description prism
_exptl_crystal_F_000 528
_exptl_crystal_size_max 0.13
_exptl_crystal_size_mid 0.09
_exptl_crystal_size_min 0.04
_refine_diff_density_max 0.120
_refine_diff_density_min -0.129
_refine_diff_density_rms 0.027
_refine_ls_extinction_method none
_refine_ls_goodness_of_fit_ref 0.987
_refine_ls_hydrogen_treatment mixed
_refine_ls_matrix_type full
_refine_ls_number_parameters 180
_refine_ls_number_reflns 2539
_refine_ls_number_restraints 0
_refine_ls_restrained_S_all 0.987
_refine_ls_R_factor_all 0.0941
_refine_ls_R_factor_gt 0.0445
_refine_ls_shift/su_max 0.000
_refine_ls_shift/su_mean 0.000
_refine_ls_structure_factor_coef Fsqd
_refine_ls_weighting_details 'calc w=1/[\s^2^(Fo^2^)+(0.0571P)^2^+0.0000P] where P=(Fo^2^+2Fc^2^)/3'
_refine_ls_weighting_scheme calc
_refine_ls_wR_factor_gt 0.1051
_refine_ls_wR_factor_ref 0.1178
_reflns_number_gt 1462
_reflns_number_total 2539
_reflns_threshold_expression >2\s(I)
_cod_data_source_file c0dt01308k.txt
_cod_data_source_block 1a
_cod_original_cell_volume 1350.9(4)
_cod_original_sg_symbol_H-M 'P 21/n'
_cod_database_code 7015164

loop_
_symmetry_equiv_pos_as_xyz
'x, y, z'
'-x+1/2, y+1/2, -z+1/2'
'-x, -y, -z'
'x-1/2, -y-1/2, z-1/2'

loop_
_atom_site_label
_atom_site_type_symbol
_atom_site_fract_x
_atom_site_fract_y
_atom_site_fract_z
_atom_site_U_iso_or_equiv
_atom_site_adp_type
_atom_site_occupancy
_atom_site_symmetry_multiplicity
_atom_site_calc_flag
_atom_site_refinement_flags
_atom_site_disorder_assembly
_atom_site_disorder_group
N1 N 0.85442(18) -0.0133(3) 0.44373(13) 0.0752(6) Uani 1 1 d . . .
H01 H 0.9129(15) 0.019(3) 0.4490(13) 0.063(7) Uiso 1 1 d . . .
H02 H 0.8277(14) -0.122(3) 0.4674(13) 0.072(7) Uiso 1 1 d . . .
N2 N 0.99439(13) 0.2638(3) 0.41135(11) 0.0731(5) Uani 1 1 d . . .
N3 N 1.07425(13) 0.3618(3) 0.40766(11) 0.0771(5) Uani 1 1 d . . .
N4 N 1.05396(12) 0.5605(3) 0.37118(9) 0.0612(4) Uani 1 1 d . . .
C1 C 0.79365(14) 0.1473(3) 0.40650(10) 0.0536(5) Uani 1 1 d . . .
C2 C 0.69869(15) 0.1133(3) 0.40067(12) 0.0644(5) Uani 1 1 d . . .
H2 H 0.6779 -0.0174 0.4217 0.077 Uiso 1 1 calc R . .
C3 C 0.63522(15) 0.2688(3) 0.36446(12) 0.0683(6) Uani 1 1 d . . .
H3 H 0.5726 0.2433 0.3623 0.082 Uiso 1 1 calc R . .
C4 C 0.66512(15) 0.4643(3) 0.33110(12) 0.0656(6) Uani 1 1 d . . .
H4 H 0.6227 0.5693 0.3063 0.079 Uiso 1 1 calc R . .
C5 C 0.75830(14) 0.5002(3) 0.33528(11) 0.0567(5) Uani 1 1 d . . .
H5 H 0.7778 0.6298 0.3122 0.068 Uiso 1 1 calc R . .
C6 C 0.82492(12) 0.3467(3) 0.37332(10) 0.0489(5) Uani 1 1 d . . .
C7 C 0.92310(13) 0.3997(3) 0.37750(10) 0.0509(5) Uani 1 1 d . . .
C8 C 0.96312(14) 0.5897(3) 0.35232(12) 0.0622(5) Uani 1 1 d . . .
H8 H 0.9326 0.7137 0.3271 0.075 Uiso 1 1 calc R . .
C9 C 1.12776(15) 0.7145(4) 0.35827(13) 0.0772(6) Uani 1 1 d . . .
H9A H 1.1868 0.6521 0.3838 0.093 Uiso 1 1 calc R . .
H9B H 1.1200 0.8498 0.3897 0.093 Uiso 1 1 calc R . .
C10 C 1.12816(13) 0.7656(3) 0.26152(12) 0.0585(5) Uani 1 1 d . . .
C11 C 1.09950(16) 0.9681(3) 0.22521(16) 0.0802(7) Uani 1 1 d . . .
H11 H 1.0787 1.0753 0.2605 0.096 Uiso 1 1 calc R . .
C12 C 1.10202(19) 1.0107(4) 0.13448(19) 0.0954(8) Uani 1 1 d . . .
H12 H 1.0832 1.1459 0.1098 0.115 Uiso 1 1 calc R . .
C13 C 1.1324(2) 0.8512(5) 0.08348(17) 0.1026(8) Uani 1 1 d . . .
H13 H 1.1334 0.8772 0.0236 0.123 Uiso 1 1 calc R . .
C14 C 1.1612(2) 0.6540(4) 0.12007(17) 0.1085(9) Uani 1 1 d . . .
H14 H 1.1826 0.5472 0.0850 0.130 Uiso 1 1 calc R . .
C15 C 1.15899(16) 0.6121(4) 0.20709(15) 0.0804(7) Uani 1 1 d . . .
H15 H 1.1788 0.4763 0.2305 0.096 Uiso 1 1 calc R . .

loop_
_atom_site_aniso_label
_atom_site_aniso_U_11
_atom_site_aniso_U_22
_atom_site_aniso_U_33
_atom_site_aniso_U_23
_atom_site_aniso_U_13
_atom_site_aniso_U_12
N1 0.0803(17) 0.0583(12) 0.0832(13) 0.0148(10) 0.0025(12) 0.0037(11)
N2 0.0632(12) 0.0774(11) 0.0776(11) 0.0139(9) 0.0087(9) 0.0140(10)
N3 0.0645(13) 0.0893(13) 0.0765(12) 0.0142(10) 0.0088(9) 0.0173(11)
N4 0.0558(11) 0.0800(11) 0.0476(9) -0.0036(8) 0.0078(7) 0.0031(9)
C1 0.0702(14) 0.0523(11) 0.0363(9) -0.0014(8) 0.0026(9) 0.0085(10)
C2 0.0778(16) 0.0666(12) 0.0492(11) 0.0040(9) 0.0115(10) -0.0028(12)
C3 0.0614(14) 0.0833(14) 0.0610(12) -0.0009(11) 0.0120(10) -0.0030(12)
C4 0.0592(15) 0.0683(13) 0.0669(13) 0.0060(10) 0.0030(10) 0.0106(10)
C5 0.0597(14) 0.0566(11) 0.0522(11) 0.0025(9) 0.0045(9) 0.0069(10)
C6 0.0587(13) 0.0528(10) 0.0343(9) -0.0045(8) 0.0045(8) 0.0071(9)
C7 0.0605(13) 0.0535(11) 0.0378(9) -0.0037(8) 0.0055(8) 0.0102(10)
C8 0.0593(14) 0.0672(13) 0.0593(12) 0.0012(9) 0.0071(10) 0.0111(10)
C9 0.0596(14) 0.1024(16) 0.0685(14) -0.0160(11) 0.0069(11) -0.0120(12)
C10 0.0502(12) 0.0624(12) 0.0635(12) -0.0080(10) 0.0109(9) -0.0051(9)
C11 0.0751(17) 0.0652(14) 0.0987(19) -0.0165(13) 0.0092(13) -0.0062(11)
C12 0.095(2) 0.0736(16) 0.112(2) 0.0247(15) -0.0004(16) -0.0113(14)
C13 0.127(2) 0.109(2) 0.0767(17) 0.0080(16) 0.0302(15) -0.0183(18)
C14 0.151(3) 0.104(2) 0.0836(18) -0.0010(16) 0.0557(17) 0.0064(19)
C15 0.0965(19) 0.0730(14) 0.0783(15) -0.0016(11) 0.0341(13) 0.0084(12)

loop_
_atom_type_symbol
_atom_type_description
_atom_type_scat_dispersion_real
_atom_type_scat_dispersion_imag
_atom_type_scat_source
C C 0.0033 0.0016 'International Tables Vol C Tables 4.2.6.8 and 6.1.1.4'
H H 0.0000 0.0000 'International Tables Vol C Tables 4.2.6.8 and 6.1.1.4'
N N 0.0061 0.0033 'International Tables Vol C Tables 4.2.6.8 and 6.1.1.4'

loop_
_geom_angle_atom_site_label_1
_geom_angle_atom_site_label_2
_geom_angle_atom_site_label_3
_geom_angle
_geom_angle_site_symmetry_1
_geom_angle_site_symmetry_3
_geom_angle_publ_flag
C1 N1 H01 116.2(12) . . ?
C1 N1 H02 113.6(13) . . ?
H01 N1 H02 129.2(19) . . ?
N3 N2 C7 109.88(16) . . ?
N2 N3 N4 106.56(16) . . ?
C8 N4 N3 110.83(16) . . ?
C8 N4 C9 128.44(18) . . ?
N3 N4 C9 120.72(17) . . ?
N1 C1 C2 119.5(2) . . ?
N1 C1 C6 121.7(2) . . ?
C2 C1 C6 118.79(16) . . ?
C3 C2 C1 121.71(19) . . ?
C3 C2 H2 119.1 . . ?
C1 C2 H2 119.1 . . ?
C2 C3 C4 120.0(2) . . ?
C2 C3 H3 120.0 . . ?
C4 C3 H3 120.0 . . ?
C5 C4 C3 119.28(18) . . ?
C5 C4 H4 120.4 . . ?
C3 C4 H4 120.4 . . ?
C4 C5 C6 122.18(17) . . ?
C4 C5 H5 118.9 . . ?
C6 C5 H5 118.9 . . ?
C5 C6 C1 118.05(17) . . ?
C5 C6 C7 118.92(16) . . ?
C1 C6 C7 123.03(15) . . ?
N2 C7 C8 106.08(17) . . ?
N2 C7 C6 124.68(17) . . ?
C8 C7 C6 129.21(16) . . ?
N4 C8 C7 106.65(16) . . ?
N4 C8 H8 126.7 . . ?
C7 C8 H8 126.7 . . ?
N4 C9 C10 112.56(15) . . ?
N4 C9 H9A 109.1 . . ?
C10 C9 H9A 109.1 . . ?
N4 C9 H9B 109.1 . . ?
C10 C9 H9B 109.1 . . ?
H9A C9 H9B 107.8 . . ?
C15 C10 C11 118.20(19) . . ?
C15 C10 C9 120.27(19) . . ?
C11 C10 C9 121.52(18) . . ?
C10 C11 C12 119.8(2) . . ?
C10 C11 H11 120.1 . . ?
C12 C11 H11 120.1 . . ?
C13 C12 C11 119.3(2) . . ?
C13 C12 H12 120.3 . . ?
C11 C12 H12 120.3 . . ?
C14 C13 C12 120.3(2) . . ?
C14 C13 H13 119.9 . . ?
C12 C13 H13 119.9 . . ?
C15 C14 C13 120.7(2) . . ?
C15 C14 H14 119.7 . . ?
C13 C14 H14 119.7 . . ?
C14 C15 C10 121.7(2) . . ?
C14 C15 H15 119.2 . . ?
C10 C15 H15 119.2 . . ?

loop_
_geom_bond_atom_site_label_1
_geom_bond_atom_site_label_2
_geom_bond_distance
_geom_bond_site_symmetry_2
_geom_bond_publ_flag
N1 C1 1.384(2) . ?
N1 H01 0.87(2) . ?
N1 H02 0.88(2) . ?
N2 N3 1.328(2) . ?
N2 C7 1.370(2) . ?
N3 N4 1.347(2) . ?
N4 C8 1.333(2) . ?
N4 C9 1.474(2) . ?
C1 C2 1.401(3) . ?
C1 C6 1.423(2) . ?
C2 C3 1.381(3) . ?
C2 H2 0.9300 . ?
C3 C4 1.396(3) . ?
C3 H3 0.9300 . ?
C4 C5 1.380(3) . ?
C4 H4 0.9300 . ?
C5 C6 1.410(2) . ?
C5 H5 0.9300 . ?
C6 C7 1.472(2) . ?
C7 C8 1.383(3) . ?
C8 H8 0.9300 . ?
C9 C10 1.509(3) . ?
C9 H9A 0.9700 . ?
C9 H9B 0.9700 . ?
C10 C15 1.377(3) . ?
C10 C11 1.391(3) . ?
C11 C12 1.414(3) . ?
C11 H11 0.9300 . ?
C12 C13 1.366(3) . ?
C12 H12 0.9300 . ?
C13 C14 1.364(3) . ?
C13 H13 0.9300 . ?
C14 C15 1.357(3) . ?
C14 H14 0.9300 . ?
C15 H15 0.9300 . ?

loop_
_geom_torsion_atom_site_label_1
_geom_torsion_atom_site_label_2
_geom_torsion_atom_site_label_3
_geom_torsion_atom_site_label_4
_geom_torsion
_geom_torsion_site_symmetry_1
_geom_torsion_site_symmetry_2
_geom_torsion_site_symmetry_3
_geom_torsion_site_symmetry_4
_geom_torsion_publ_flag
C7 N2 N3 N4 -0.1(2) . . . . ?
N2 N3 N4 C8 0.3(2) . . . . ?
N2 N3 N4 C9 179.29(15) . . . . ?
N1 C1 C2 C3 179.71(17) . . . . ?
C6 C1 C2 C3 -0.6(2) . . . . ?
C1 C2 C3 C4 1.1(3) . . . . ?
C2 C3 C4 C5 -0.4(3) . . . . ?
C3 C4 C5 C6 -0.9(3) . . . . ?
C4 C5 C6 C1 1.3(2) . . . . ?
C4 C5 C6 C7 -178.32(15) . . . . ?
N1 C1 C6 C5 179.09(16) . . . . ?
C2 C1 C6 C5 -0.6(2) . . . . ?
N1 C1 C6 C7 -1.3(2) . . . . ?
C2 C1 C6 C7 179.06(15) . . . . ?
N3 N2 C7 C8 0.0(2) . . . . ?
N3 N2 C7 C6 -178.33(15) . . . . ?
C5 C6 C7 N2 -178.87(16) . . . . ?
C1 C6 C7 N2 1.5(2) . . . . ?
C5 C6 C7 C8 3.3(2) . . . . ?
C1 C6 C7 C8 -176.35(16) . . . . ?
N3 N4 C8 C7 -0.34(19) . . . . ?
C9 N4 C8 C7 -179.23(15) . . . . ?
N2 C7 C8 N4 0.23(19) . . . . ?
C6 C7 C8 N4 178.40(15) . . . . ?
C8 N4 C9 C10 -64.5(2) . . . . ?
N3 N4 C9 C10 116.75(19) . . . . ?
N4 C9 C10 C15 -73.8(2) . . . . ?
N4 C9 C10 C11 107.5(2) . . . . ?
C15 C10 C11 C12 0.4(3) . . . . ?
C9 C10 C11 C12 179.2(2) . . . . ?
C10 C11 C12 C13 0.2(4) . . . . ?
C11 C12 C13 C14 -0.9(4) . . . . ?
C12 C13 C14 C15 0.9(4) . . . . ?
C13 C14 C15 C10 -0.2(4) . . . . ?
C11 C10 C15 C14 -0.5(3) . . . . ?
C9 C10 C15 C14 -179.2(2) . . . . ?

loop_
_cod_related_entry_id
_cod_related_entry_database
_cod_related_entry_code
1 ChemSpider 26946392
